data_7024495
loop_
_publ_author_name
'Singh, Nanhai'
'Kumar, Abhinav'
'Prasad, Rajendra'
'Molloy, Kieran C.'
'Mahon, Mary F.'

_publ_section_title
;
 Syntheses, crystal, photoluminescence and electrochemical investigation
 of some new phenylmercury(II) dithiocarbamate complexes involving
 ferrocene.
;
_journal_issue 10
_journal_name_full 'Dalton transactions (Cambridge, England : 2003)'
_journal_page_first 2667
_journal_page_last 2675
_journal_paper_doi 10.1039/b917871f
_journal_volume 39
_journal_year 2010
_chemical_formula_moiety 'C25 H23 Fe Hg N S2'
_chemical_formula_sum 'C25 H23 Fe Hg N S2'
_chemical_formula_weight 658.02
_chemical_melting_point 149
_chemical_name_systematic
;
?
;
_space_group_IT_number 61
_symmetry_cell_setting orthorhombic
_symmetry_space_group_name_Hall '-P 2ac 2ab'
_symmetry_space_group_name_H-M 'P b c a'
_atom_sites_solution_hydrogens geom
_atom_sites_solution_primary direct
_atom_sites_solution_secondary difmap
_audit_creation_method SHELXL-97
_cell_angle_alpha 90.00
_cell_angle_beta 90.00
_cell_angle_gamma 90.00
_cell_formula_units_Z 8
_cell_length_a 13.2728(14)
_cell_length_b 10.1535(11)
_cell_length_c 33.692(4)
_cell_measurement_reflns_used 7879
_cell_measurement_temperature 298(2)
_cell_measurement_theta_max 25.99
_cell_measurement_theta_min 2.42
_cell_volume 4540.5(9)
_computing_cell_refinement 'Bruker SMART'
_computing_data_collection 'Bruker SMART'
_computing_data_reduction 'Bruker SAINT'
_computing_structure_refinement 'SHELXL-97 (Sheldrick, 1997)'
_computing_structure_solution 'SHELXS-97 (Sheldrick, 1990)'
_diffrn_ambient_temperature 298(2)
_diffrn_measured_fraction_theta_full 0.997
_diffrn_measured_fraction_theta_max 0.997
_diffrn_measurement_device_type 'CCD area detector'
_diffrn_measurement_method 'phi and omega scans'
_diffrn_radiation_monochromator graphite
_diffrn_radiation_source 'fine-focus sealed tube'
_diffrn_radiation_type MoK\a
_diffrn_radiation_wavelength 0.71073
_diffrn_reflns_av_R_equivalents 0.0498
_diffrn_reflns_av_sigmaI/netI 0.0411
_diffrn_reflns_limit_h_max 16
_diffrn_reflns_limit_h_min -13
_diffrn_reflns_limit_k_max 12
_diffrn_reflns_limit_k_min -12
_diffrn_reflns_limit_l_max 41
_diffrn_reflns_limit_l_min -32
_diffrn_reflns_number 24163
_diffrn_reflns_theta_full 25.99
_diffrn_reflns_theta_max 25.99
_diffrn_reflns_theta_min 1.95
_exptl_absorpt_coefficient_mu 7.590
_exptl_absorpt_correction_T_max 0.684
_exptl_absorpt_correction_T_min 0.054
_exptl_absorpt_correction_type multi-scan
_exptl_absorpt_process_details sadabs
_exptl_crystal_colour Yellow
_exptl_crystal_density_diffrn 1.925
_exptl_crystal_density_method 'not measured'
_exptl_crystal_description Plate
_exptl_crystal_F_000 2544
_exptl_crystal_size_max 0.42
_exptl_crystal_size_mid 0.36
_exptl_crystal_size_min 0.05
_refine_diff_density_max 4.109
_refine_diff_density_min -0.802
_refine_diff_density_rms 0.150
_refine_ls_extinction_expression Fc^*^=kFc[1+0.001xFc^2^\l^3^/sin(2\q)]^-1/4^
_refine_ls_extinction_method SHELXL
_refine_ls_goodness_of_fit_ref 1.009
_refine_ls_hydrogen_treatment constr
_refine_ls_matrix_type full
_refine_ls_number_parameters 272
_refine_ls_number_reflns 4460
_refine_ls_number_restraints 0
_refine_ls_restrained_S_all 1.009
_refine_ls_R_factor_all 0.0760
_refine_ls_R_factor_gt 0.0535
_refine_ls_shift/su_max 0.001
_refine_ls_shift/su_mean 0.000
_refine_ls_structure_factor_coef Fsqd
_refine_ls_weighting_details 'calc w=1/[\s^2^(Fo^2^)+(0.0783P)^2^+26.2111P] where P=(Fo^2^+2Fc^2^)/3'
_refine_ls_weighting_scheme calc
_refine_ls_wR_factor_gt 0.1473
_refine_ls_wR_factor_ref 0.1638
_reflns_number_gt 3153
_reflns_number_total 4460
_reflns_threshold_expression >2sigma(I)
_cod_data_source_file b917871f.txt
_cod_data_source_block complex_1
_cod_depositor_comments
;
The following automatic conversions were performed:

'_symmetry_cell_setting' value 'Orthorhombic' changed to
'orthorhombic' according to
/home/saulius/struct/CIF-dictionaries/cif_core.dic dictionary named
'cif_core.dic' version 2.4.2 from 2011-04-26.

Automatic conversion script
Id: cif_fix_values 1891 2012-01-12 08:04:46Z andrius 
;
_cod_original_sg_symbol_H-M Pbca
_cod_database_code 7024495

loop_
_symmetry_equiv_pos_as_xyz
'x, y, z'
'-x+1/2, -y, z+1/2'
'-x, y+1/2, -z+1/2'
'x+1/2, -y+1/2, -z'
'-x, -y, -z'
'x-1/2, y, -z-1/2'
'x, -y-1/2, z-1/2'
'-x-1/2, y-1/2, z'

loop_
_atom_site_label
_atom_site_type_symbol
_atom_site_fract_x
_atom_site_fract_y
_atom_site_fract_z
_atom_site_U_iso_or_equiv
_atom_site_adp_type
_atom_site_occupancy
_atom_site_symmetry_multiplicity
_atom_site_calc_flag
_atom_site_refinement_flags
C22 C 0.9893(9) 0.4883(11) 0.5569(4) 0.083(3) Uani 1 1 d .
H001 H 1.0527 0.5263 0.5596 0.100 Uiso 1 1 calc R
C23 C 0.9083(12) 0.5454(11) 0.5749(4) 0.087(3) Uani 1 1 d .
H007 H 0.9160 0.6235 0.5890 0.105 Uiso 1 1 calc R
C10 C 1.1904(10) -0.2770(14) 0.2582(4) 0.091(4) Uani 1 1 d .
H008 H 1.1679 -0.2903 0.2324 0.110 Uiso 1 1 calc R
C24 C 0.8146(10) 0.4865(12) 0.5721(3) 0.086(4) Uani 1 1 d .
H123 H 0.7594 0.5245 0.5847 0.104 Uiso 1 1 calc R
Hg Hg 0.86351(3) 0.14243(4) 0.499202(10) 0.0657(2) Uani 1 1 d .
Fe Fe 1.12006(8) -0.16840(10) 0.29999(4) 0.0436(3) Uani 1 1 d .
S2 S 1.01655(16) 0.0514(2) 0.44127(7) 0.0555(5) Uani 1 1 d .
S1 S 0.80760(17) -0.0378(3) 0.45937(7) 0.0600(6) Uani 1 1 d .
N N 0.9218(5) -0.1471(6) 0.40510(18) 0.0413(14) Uani 1 1 d .
C20 C 0.8833(8) 0.3133(9) 0.5317(2) 0.058(2) Uani 1 1 d .
C11 C 1.0150(6) -0.1781(8) 0.3830(2) 0.0476(18) Uani 1 1 d .
H00A H 1.0227 -0.2730 0.3816 0.057 Uiso 1 1 calc R
H00B H 1.0722 -0.1432 0.3974 0.057 Uiso 1 1 calc R
C13 C 0.7505(6) -0.1699(7) 0.3737(2) 0.0433(17) Uani 1 1 d .
C12 C 0.8346(6) -0.2321(8) 0.3973(2) 0.0481(19) Uani 1 1 d .
H00C H 0.8074 -0.2612 0.4225 0.058 Uiso 1 1 calc R
H00D H 0.8577 -0.3096 0.3832 0.058 Uiso 1 1 calc R
C5 C 1.0664(6) -0.0070(8) 0.3294(3) 0.052(2) Uani 1 1 d .
H006 H 1.1027 0.0498 0.3457 0.063 Uiso 1 1 calc R
C19 C 0.9180(6) -0.0527(8) 0.4320(2) 0.0438(18) Uani 1 1 d .
C1 C 1.0161(5) -0.1234(7) 0.3416(2) 0.0409(17) Uani 1 1 d .
C2 C 0.9690(5) -0.1796(9) 0.3077(2) 0.0472(19) Uani 1 1 d .
H011 H 0.9302 -0.2558 0.3073 0.057 Uiso 1 1 calc R
C18 C 0.6571(7) -0.2280(10) 0.3746(3) 0.061(2) Uani 1 1 d .
H013 H 0.6464 -0.3012 0.3906 0.073 Uiso 1 1 calc R
C14 C 0.7652(6) -0.0607(8) 0.3497(2) 0.0479(18) Uani 1 1 d .
H014 H 0.8283 -0.0212 0.3486 0.057 Uiso 1 1 calc R
C3 C 0.9920(6) -0.0983(11) 0.2747(3) 0.066(3) Uani 1 1 d .
H015 H 0.9712 -0.1121 0.2487 0.079 Uiso 1 1 calc R
C15 C 0.6872(7) -0.0105(10) 0.3275(3) 0.062(2) Uani 1 1 d .
H016 H 0.6978 0.0636 0.3118 0.075 Uiso 1 1 calc R
C17 C 0.5786(7) -0.1781(11) 0.3518(3) 0.074(3) Uani 1 1 d .
H020 H 0.5158 -0.2187 0.3524 0.089 Uiso 1 1 calc R
C7 C 1.2695(6) -0.1892(10) 0.3109(3) 0.064(2) Uani 1 1 d .
H022 H 1.3091 -0.1331 0.3262 0.077 Uiso 1 1 calc R
C6 C 1.2521(7) -0.1792(11) 0.2701(3) 0.070(3) Uani 1 1 d .
H024 H 1.2791 -0.1148 0.2536 0.084 Uiso 1 1 calc R
C16 C 0.5936(8) -0.0686(12) 0.3283(3) 0.073(3) Uani 1 1 d .
H027 H 0.5411 -0.0344 0.3132 0.088 Uiso 1 1 calc R
C9 C 1.1658(9) -0.3548(10) 0.2908(6) 0.101(5) Uani 1 1 d .
H029 H 1.1244 -0.4288 0.2907 0.121 Uiso 1 1 calc R
C21 C 0.9778(9) 0.3710(11) 0.5341(3) 0.076(3) Uani 1 1 d .
H033 H 1.0327 0.3339 0.5210 0.092 Uiso 1 1 calc R
C8 C 1.2163(8) -0.2994(11) 0.3245(4) 0.085(4) Uani 1 1 d .
H034 H 1.2141 -0.3306 0.3505 0.102 Uiso 1 1 calc R
C4 C 1.0517(7) 0.0069(9) 0.2883(3) 0.059(2) Uani 1 1 d .
H036 H 1.0773 0.0745 0.2726 0.070 Uiso 1 1 calc R
C25 C 0.8026(8) 0.3704(10) 0.5505(3) 0.070(3) Uani 1 1 d .
H042 H 0.7394 0.3313 0.5489 0.084 Uiso 1 1 calc R

loop_
_atom_site_aniso_label
_atom_site_aniso_U_11
_atom_site_aniso_U_22
_atom_site_aniso_U_33
_atom_site_aniso_U_23
_atom_site_aniso_U_13
_atom_site_aniso_U_12
C22 0.089(8) 0.089(8) 0.072(8) 0.025(6) -0.009(6) -0.013(7)
C23 0.127(11) 0.066(6) 0.069(7) -0.005(6) -0.021(8) -0.002(7)
C10 0.080(8) 0.099(9) 0.095(9) -0.044(8) 0.010(7) 0.017(7)
C24 0.102(9) 0.093(8) 0.065(7) -0.017(6) -0.015(6) 0.037(7)
Hg 0.0796(3) 0.0766(3) 0.0410(3) -0.00733(17) -0.00745(17) 0.01277(19)
Fe 0.0365(6) 0.0441(6) 0.0503(7) 0.0031(5) 0.0063(5) 0.0025(5)
S2 0.0473(12) 0.0665(13) 0.0526(13) -0.0022(11) -0.0078(10) -0.0051(10)
S1 0.0493(12) 0.0899(16) 0.0407(12) -0.0110(11) 0.0067(10) -0.0053(11)
N 0.039(3) 0.053(4) 0.032(3) 0.003(3) -0.002(3) 0.002(3)
C20 0.081(7) 0.060(5) 0.032(4) 0.001(4) -0.019(4) 0.017(5)
C11 0.043(4) 0.053(4) 0.046(5) 0.003(4) 0.004(4) 0.009(4)
C13 0.047(4) 0.047(4) 0.036(4) -0.008(3) -0.003(3) -0.002(3)
C12 0.052(5) 0.051(4) 0.041(5) 0.003(4) 0.001(4) -0.003(4)
C5 0.047(5) 0.047(4) 0.064(6) 0.003(4) 0.007(4) 0.006(4)
C19 0.043(4) 0.056(4) 0.033(4) 0.004(4) -0.001(3) 0.004(4)
C1 0.036(4) 0.047(4) 0.039(4) 0.003(3) 0.003(3) 0.004(3)
C2 0.034(4) 0.072(5) 0.035(4) 0.004(4) 0.005(3) -0.008(4)
C18 0.051(5) 0.065(6) 0.068(6) -0.011(5) 0.007(4) -0.007(4)
C14 0.047(4) 0.053(4) 0.044(4) 0.000(4) 0.001(4) 0.003(4)
C3 0.039(4) 0.111(8) 0.047(5) 0.018(5) 0.001(4) 0.014(5)
C15 0.067(6) 0.069(6) 0.050(5) -0.004(4) -0.002(5) 0.021(5)
C17 0.044(5) 0.090(7) 0.090(8) -0.030(7) -0.002(5) -0.012(5)
C7 0.041(5) 0.077(6) 0.075(7) 0.002(5) -0.003(4) 0.015(4)
C6 0.047(5) 0.082(7) 0.082(7) 0.003(6) 0.028(5) 0.010(5)
C16 0.059(6) 0.097(8) 0.063(6) -0.025(6) -0.019(5) 0.017(6)
C9 0.060(7) 0.046(6) 0.197(17) -0.016(8) 0.011(9) 0.006(5)
C21 0.080(7) 0.090(8) 0.059(7) 0.032(6) -0.005(5) 0.012(6)
C8 0.069(7) 0.080(7) 0.105(9) 0.047(7) 0.024(7) 0.042(6)
C4 0.053(5) 0.055(5) 0.067(6) 0.022(4) 0.021(4) 0.015(4)
C25 0.071(7) 0.080(7) 0.059(6) -0.001(5) -0.020(5) 0.013(5)

loop_
_atom_type_symbol
_atom_type_description
_atom_type_scat_dispersion_real
_atom_type_scat_dispersion_imag
_atom_type_scat_source
C C 0.0033 0.0016 'International Tables Vol C Tables 4.2.6.8 and 6.1.1.4'
H H 0.0000 0.0000 'International Tables Vol C Tables 4.2.6.8 and 6.1.1.4'
N N 0.0061 0.0033 'International Tables Vol C Tables 4.2.6.8 and 6.1.1.4'
S S 0.1246 0.1234 'International Tables Vol C Tables 4.2.6.8 and 6.1.1.4'
Fe Fe 0.3463 0.8444 'International Tables Vol C Tables 4.2.6.8 and 6.1.1.4'
Hg Hg -2.3894 9.2266 'International Tables Vol C Tables 4.2.6.8 and 6.1.1.4'

loop_
_geom_angle_atom_site_label_1
_geom_angle_atom_site_label_2
_geom_angle_atom_site_label_3
_geom_angle
C23 C22 C21 120.7(11)
C23 C22 H001 119.6
C21 C22 H001 119.6
C22 C23 C24 119.7(11)
C22 C23 H007 120.2
C24 C23 H007 120.2
C6 C10 C9 109.1(12)
C6 C10 Fe 70.8(6)
C9 C10 Fe 69.6(7)
C6 C10 H008 125.5
C9 C10 H008 125.5
Fe C10 H008 125.7
C23 C24 C25 120.3(11)
C23 C24 H123 119.9
C25 C24 H123 119.9
C20 Hg S1 168.5(3)
C20 Hg S2 121.5(3)
S1 Hg S2 66.67(7)
C9 Fe C10 40.4(5)
C9 Fe C1 121.8(5)
C10 Fe C1 157.6(5)
C9 Fe C6 67.1(5)
C10 Fe C6 39.0(5)
C1 Fe C6 161.7(4)
C9 Fe C8 41.7(5)
C10 Fe C8 68.5(6)
C1 Fe C8 107.3(4)
C6 Fe C8 67.7(4)
C9 Fe C2 105.4(4)
C10 Fe C2 121.2(5)
C1 Fe C2 41.1(3)
C6 Fe C2 156.7(4)
C8 Fe C2 122.4(4)
C9 Fe C7 68.6(5)
C10 Fe C7 67.5(5)
C1 Fe C7 124.4(4)
C6 Fe C7 40.4(4)
C8 Fe C7 40.4(4)
C2 Fe C7 159.9(4)
C9 Fe C3 121.2(6)
C10 Fe C3 106.7(5)
C1 Fe C3 68.9(3)
C6 Fe C3 122.4(4)
C8 Fe C3 158.7(5)
C2 Fe C3 40.9(3)
C7 Fe C3 158.7(4)
C9 Fe C4 157.9(6)
C10 Fe C4 123.3(5)
C1 Fe C4 68.4(3)
C6 Fe C4 109.7(4)
C8 Fe C4 159.4(5)
C2 Fe C4 68.5(4)
C7 Fe C4 124.2(4)
C3 Fe C4 40.5(4)
C9 Fe C5 159.2(6)
C10 Fe C5 159.8(5)
C1 Fe C5 40.8(3)
C6 Fe C5 125.9(4)
C8 Fe C5 123.3(5)
C2 Fe C5 68.7(3)
C7 Fe C5 109.6(4)
C3 Fe C5 68.3(4)
C4 Fe C5 40.3(4)
C19 S2 Hg 77.8(3)
C19 S1 Hg 95.9(3)
C19 N C12 121.3(7)
C19 N C11 122.3(7)
C12 N C11 116.4(6)
C25 C20 C21 120.0(10)
C25 C20 Hg 120.0(8)
C21 C20 Hg 120.0(8)
N C11 C1 113.5(6)
N C11 H00A 108.9
C1 C11 H00A 108.9
N C11 H00B 108.9
C1 C11 H00B 108.9
H00A C11 H00B 107.7
C18 C13 C14 119.0(8)
C18 C13 C12 118.4(8)
C14 C13 C12 122.5(7)
N C12 C13 115.6(6)
N C12 H00C 108.4
C13 C12 H00C 108.4
N C12 H00D 108.4
C13 C12 H00D 108.4
H00C C12 H00D 107.4
C4 C5 C1 107.7(8)
C4 C5 Fe 69.6(5)
C1 C5 Fe 68.7(4)
C4 C5 H006 126.2
C1 C5 H006 126.2
Fe C5 H006 127.1
N C19 S2 123.0(6)
N C19 S1 117.4(6)
S2 C19 S1 119.6(5)
C5 C1 C2 108.0(7)
C5 C1 C11 125.6(7)
C2 C1 C11 126.4(7)
C5 C1 Fe 70.5(4)
C2 C1 Fe 69.7(4)
C11 C1 Fe 124.6(5)
C3 C2 C1 107.6(8)
C3 C2 Fe 69.8(4)
C1 C2 Fe 69.2(4)
C3 C2 H011 126.2
C1 C2 H011 126.2
Fe C2 H011 126.4
C13 C18 C17 120.5(9)
C13 C18 H013 119.7
C17 C18 H013 119.7
C15 C14 C13 120.5(8)
C15 C14 H014 119.8
C13 C14 H014 119.8
C2 C3 C4 108.0(8)
C2 C3 Fe 69.3(5)
C4 C3 Fe 70.0(5)
C2 C3 H015 126.0
C4 C3 H015 126.0
Fe C3 H015 126.2
C14 C15 C16 120.7(9)
C14 C15 H016 119.7
C16 C15 H016 119.7
C16 C17 C18 120.1(9)
C16 C17 H020 119.9
C18 C17 H020 119.9
C6 C7 C8 107.2(10)
C6 C7 Fe 69.6(5)
C8 C7 Fe 69.5(5)
C6 C7 H022 126.4
C8 C7 H022 126.4
Fe C7 H022 126.1
C10 C6 C7 109.8(11)
C10 C6 Fe 70.2(6)
C7 C6 Fe 70.0(5)
C10 C6 H024 125.1
C7 C6 H024 125.1
Fe C6 H024 126.3
C17 C16 C15 119.2(9)
C17 C16 H027 120.4
C15 C16 H027 120.4
C10 C9 C8 107.0(10)
C10 C9 Fe 70.0(6)
C8 C9 Fe 69.5(6)
C10 C9 H029 126.5
C8 C9 H029 126.5
Fe C9 H029 125.6
C20 C21 C22 118.7(11)
C20 C21 H033 120.7
C22 C21 H033 120.7
C7 C8 C9 106.8(11)
C7 C8 Fe 70.1(5)
C9 C8 Fe 68.8(6)
C7 C8 H034 126.6
C9 C8 H034 126.6
Fe C8 H034 126.1
C5 C4 C3 108.8(8)
C5 C4 Fe 70.1(5)
C3 C4 Fe 69.5(5)
C5 C4 H036 125.6
C3 C4 H036 125.6
Fe C4 H036 126.3
C20 C25 C24 120.6(11)
C20 C25 H042 119.7
C24 C25 H042 119.7

loop_
_geom_bond_atom_site_label_1
_geom_bond_atom_site_label_2
_geom_bond_distance
C22 C23 1.363(16)
C22 C21 1.427(15)
C22 H001 0.9300
C23 C24 1.383(17)
C23 H007 0.9300
C10 C6 1.348(15)
C10 C9 1.391(19)
C10 Fe 2.017(10)
C10 H008 0.9300
C24 C25 1.394(15)
C24 H123 0.9300
Hg C20 2.068(9)
Hg S1 2.388(2)
Hg S2 2.965(2)
Fe C9 2.012(10)
Fe C1 2.019(7)
Fe C6 2.024(9)
Fe C8 2.021(9)
Fe C2 2.025(7)
Fe C7 2.029(9)
Fe C3 2.030(8)
Fe C4 2.036(8)
Fe C5 2.043(8)
S2 C19 1.711(8)
S1 C19 1.738(8)
N C19 1.320(10)
N C12 1.468(10)
N C11 1.478(9)
C20 C25 1.373(14)
C20 C21 1.387(14)
C11 C1 1.501(10)
C11 H00A 0.9700
C11 H00B 0.9700
C13 C18 1.372(11)
C13 C14 1.386(11)
C13 C12 1.509(11)
C12 H00C 0.9700
C12 H00D 0.9700
C5 C4 1.406(12)
C5 C1 1.418(11)
C5 H006 0.9300
C1 C2 1.420(11)
C2 C3 1.418(12)
C2 H011 0.9300
C18 C17 1.390(14)
C18 H013 0.9300
C14 C15 1.375(11)
C14 H014 0.9300
C3 C4 1.407(14)
C3 H015 0.9300
C15 C16 1.375(14)
C15 H016 0.9300
C17 C16 1.381(15)
C17 H020 0.9300
C7 C6 1.399(13)
C7 C8 1.400(14)
C7 H022 0.9300
C6 H024 0.9300
C16 H027 0.9300
C9 C8 1.435(18)
C9 H029 0.9300
C21 H033 0.9300
C8 H034 0.9300
C4 H036 0.9300
C25 H042 0.9300

loop_
_geom_torsion_atom_site_label_1
_geom_torsion_atom_site_label_2
_geom_torsion_atom_site_label_3
_geom_torsion_atom_site_label_4
_geom_torsion
C21 C22 C23 C24 2.2(17)
C22 C23 C24 C25 -0.9(17)
C6 C10 Fe C9 -119.9(12)
C6 C10 Fe C1 -163.9(9)
C9 C10 Fe C1 -44.0(16)
C9 C10 Fe C6 119.9(12)
C6 C10 Fe C8 -80.7(8)
C9 C10 Fe C8 39.2(8)
C6 C10 Fe C2 163.5(6)
C9 C10 Fe C2 -76.6(9)
C6 C10 Fe C7 -37.0(7)
C9 C10 Fe C7 83.0(8)
C6 C10 Fe C3 121.3(8)
C9 C10 Fe C3 -118.8(8)
C6 C10 Fe C4 80.1(9)
C9 C10 Fe C4 -159.9(8)
C6 C10 Fe C5 48.9(17)
C9 C10 Fe C5 168.8(11)
C20 Hg S2 C19 -170.8(4)
S1 Hg S2 C19 0.1(3)
C20 Hg S1 C19 137.4(13)
S2 Hg S1 C19 -0.1(3)
S1 Hg C20 C25 30.6(18)
S2 Hg C20 C25 163.8(6)
S1 Hg C20 C21 -148.8(10)
S2 Hg C20 C21 -15.6(8)
C19 N C11 C1 -101.7(8)
C12 N C11 C1 81.7(8)
C19 N C12 C13 75.4(9)
C11 N C12 C13 -108.0(8)
C18 C13 C12 N -162.1(7)
C14 C13 C12 N 21.1(11)
C9 Fe C5 C4 -158.6(12)
C10 Fe C5 C4 42.0(15)
C1 Fe C5 C4 -119.5(7)
C6 Fe C5 C4 77.9(7)
C8 Fe C5 C4 163.0(6)
C2 Fe C5 C4 -81.3(6)
C7 Fe C5 C4 120.1(6)
C3 Fe C5 C4 -37.2(5)
C9 Fe C5 C1 -39.1(14)
C10 Fe C5 C1 161.6(13)
C6 Fe C5 C1 -162.6(5)
C8 Fe C5 C1 -77.5(6)
C2 Fe C5 C1 38.2(4)
C7 Fe C5 C1 -120.4(5)
C3 Fe C5 C1 82.3(5)
C4 Fe C5 C1 119.5(7)
C12 N C19 S2 -178.3(5)
C11 N C19 S2 5.3(10)
C12 N C19 S1 2.9(9)
C11 N C19 S1 -173.6(5)
Hg S2 C19 N -178.9(7)
Hg S2 C19 S1 -0.1(4)
Hg S1 C19 N 179.0(5)
Hg S1 C19 S2 0.1(5)
C4 C5 C1 C2 -0.9(9)
Fe C5 C1 C2 -59.8(5)
C4 C5 C1 C11 178.0(7)
Fe C5 C1 C11 119.2(7)
C4 C5 C1 Fe 58.8(5)
N C11 C1 C5 100.1(9)
N C11 C1 C2 -81.2(9)
N C11 C1 Fe -170.2(5)
C9 Fe C1 C5 164.7(7)
C10 Fe C1 C5 -163.4(12)
C6 Fe C1 C5 50.3(13)
C8 Fe C1 C5 121.3(6)
C2 Fe C1 C5 -118.8(7)
C7 Fe C1 C5 80.2(6)
C3 Fe C1 C5 -80.9(6)
C4 Fe C1 C5 -37.3(5)
C9 Fe C1 C2 -76.5(7)
C10 Fe C1 C2 -44.5(14)
C6 Fe C1 C2 169.1(11)
C8 Fe C1 C2 -119.9(6)
C7 Fe C1 C2 -161.0(5)
C3 Fe C1 C2 37.9(5)
C4 Fe C1 C2 81.5(5)
C5 Fe C1 C2 118.8(7)
C9 Fe C1 C11 44.3(9)
C10 Fe C1 C11 76.3(14)
C6 Fe C1 C11 -70.1(14)
C8 Fe C1 C11 1.0(8)
C2 Fe C1 C11 120.8(9)
C7 Fe C1 C11 -40.2(8)
C3 Fe C1 C11 158.7(8)
C4 Fe C1 C11 -157.7(8)
C5 Fe C1 C11 -120.4(9)
C5 C1 C2 C3 0.9(9)
C11 C1 C2 C3 -178.1(7)
Fe C1 C2 C3 -59.4(6)
C5 C1 C2 Fe 60.3(5)
C11 C1 C2 Fe -118.6(7)
C9 Fe C2 C3 -120.1(8)
C10 Fe C2 C3 -79.3(8)
C1 Fe C2 C3 118.9(8)
C6 Fe C2 C3 -52.4(12)
C8 Fe C2 C3 -162.2(7)
C7 Fe C2 C3 170.2(11)
C4 Fe C2 C3 37.5(6)
C5 Fe C2 C3 81.0(6)
C9 Fe C2 C1 120.9(7)
C10 Fe C2 C1 161.8(6)
C6 Fe C2 C1 -171.4(9)
C8 Fe C2 C1 78.9(7)
C7 Fe C2 C1 51.3(13)
C3 Fe C2 C1 -118.9(8)
C4 Fe C2 C1 -81.4(5)
C5 Fe C2 C1 -37.9(5)
C14 C13 C18 C17 0.1(13)
C12 C13 C18 C17 -176.9(8)
C18 C13 C14 C15 0.7(12)
C12 C13 C14 C15 177.5(7)
C1 C2 C3 C4 -0.4(9)
Fe C2 C3 C4 -59.5(6)
C1 C2 C3 Fe 59.1(5)
C9 Fe C3 C2 77.1(8)
C10 Fe C3 C2 118.6(7)
C1 Fe C3 C2 -38.1(5)
C6 Fe C3 C2 158.2(6)
C8 Fe C3 C2 45.3(15)
C7 Fe C3 C2 -170.7(10)
C4 Fe C3 C2 -119.2(8)
C5 Fe C3 C2 -82.1(6)
C9 Fe C3 C4 -163.7(7)
C10 Fe C3 C4 -122.1(7)
C1 Fe C3 C4 81.1(5)
C6 Fe C3 C4 -82.6(7)
C8 Fe C3 C4 164.5(11)
C2 Fe C3 C4 119.2(8)
C7 Fe C3 C4 -51.5(14)
C5 Fe C3 C4 37.1(5)
C13 C14 C15 C16 -0.9(13)
C13 C18 C17 C16 -0.7(15)
C9 Fe C7 C6 79.4(8)
C10 Fe C7 C6 35.7(7)
C1 Fe C7 C6 -166.0(6)
C8 Fe C7 C6 118.5(10)
C2 Fe C7 C6 155.5(10)
C3 Fe C7 C6 -42.3(15)
C4 Fe C7 C6 -80.2(7)
C5 Fe C7 C6 -122.8(6)
C9 Fe C7 C8 -39.1(8)
C10 Fe C7 C8 -82.8(8)
C1 Fe C7 C8 75.6(8)
C6 Fe C7 C8 -118.5(10)
C2 Fe C7 C8 37.1(15)
C3 Fe C7 C8 -160.8(12)
C4 Fe C7 C8 161.3(7)
C5 Fe C7 C8 118.7(8)
C9 C10 C6 C7 -0.4(13)
Fe C10 C6 C7 58.9(7)
C9 C10 C6 Fe -59.3(8)
C8 C7 C6 C10 0.5(11)
Fe C7 C6 C10 -59.1(8)
C8 C7 C6 Fe 59.5(6)
C9 Fe C6 C10 37.6(9)
C1 Fe C6 C10 160.4(11)
C8 Fe C6 C10 82.9(9)
C2 Fe C6 C10 -37.9(14)
C7 Fe C6 C10 121.0(11)
C3 Fe C6 C10 -75.9(9)
C4 Fe C6 C10 -119.0(9)
C5 Fe C6 C10 -161.2(8)
C9 Fe C6 C7 -83.4(8)
C10 Fe C6 C7 -121.0(11)
C1 Fe C6 C7 39.4(15)
C8 Fe C6 C7 -38.1(7)
C2 Fe C6 C7 -158.9(9)
C3 Fe C6 C7 163.2(6)
C4 Fe C6 C7 120.0(6)
C5 Fe C6 C7 77.8(7)
C18 C17 C16 C15 0.6(15)
C14 C15 C16 C17 0.2(14)
C6 C10 C9 C8 0.1(13)
Fe C10 C9 C8 -59.9(7)
C6 C10 C9 Fe 60.0(8)
C1 Fe C9 C10 161.8(7)
C6 Fe C9 C10 -36.3(7)
C8 Fe C9 C10 -117.9(10)
C2 Fe C9 C10 120.3(8)
C7 Fe C9 C10 -80.0(8)
C3 Fe C9 C10 78.8(8)
C4 Fe C9 C10 49.8(15)
C5 Fe C9 C10 -169.1(10)
C10 Fe C9 C8 117.9(10)
C1 Fe C9 C8 -80.2(7)
C6 Fe C9 C8 81.7(7)
C2 Fe C9 C8 -121.8(7)
C7 Fe C9 C8 37.9(6)
C3 Fe C9 C8 -163.3(6)
C4 Fe C9 C8 167.7(9)
C5 Fe C9 C8 -51.2(15)
C25 C20 C21 C22 1.1(13)
Hg C20 C21 C22 -179.6(7)
C23 C22 C21 C20 -2.3(15)
C6 C7 C8 C9 -0.4(10)
Fe C7 C8 C9 59.3(7)
C6 C7 C8 Fe -59.7(6)
C10 C9 C8 C7 0.2(12)
Fe C9 C8 C7 -60.1(6)
C10 C9 C8 Fe 60.3(8)
C9 Fe C8 C7 118.1(10)
C10 Fe C8 C7 80.1(7)
C1 Fe C8 C7 -123.2(6)
C6 Fe C8 C7 38.0(6)
C2 Fe C8 C7 -165.8(6)
C3 Fe C8 C7 160.8(10)
C4 Fe C8 C7 -48.8(14)
C5 Fe C8 C7 -81.3(7)
C10 Fe C8 C9 -38.0(7)
C1 Fe C8 C9 118.7(8)
C6 Fe C8 C9 -80.1(8)
C2 Fe C8 C9 76.1(8)
C7 Fe C8 C9 -118.1(10)
C3 Fe C8 C9 42.7(15)
C4 Fe C8 C9 -166.9(11)
C5 Fe C8 C9 160.6(7)
C1 C5 C4 C3 0.7(9)
Fe C5 C4 C3 58.9(6)
C1 C5 C4 Fe -58.3(5)
C2 C3 C4 C5 -0.1(9)
Fe C3 C4 C5 -59.3(6)
C2 C3 C4 Fe 59.1(6)
C9 Fe C4 C5 159.8(11)
C10 Fe C4 C5 -163.9(6)
C1 Fe C4 C5 37.7(5)
C6 Fe C4 C5 -122.8(6)
C8 Fe C4 C5 -43.9(13)
C2 Fe C4 C5 82.1(5)
C7 Fe C4 C5 -80.1(6)
C3 Fe C4 C5 120.1(7)
C9 Fe C4 C3 39.8(14)
C10 Fe C4 C3 76.0(7)
C1 Fe C4 C3 -82.3(5)
C6 Fe C4 C3 117.2(6)
C8 Fe C4 C3 -164.0(10)
C2 Fe C4 C3 -37.9(5)
C7 Fe C4 C3 159.9(6)
C5 Fe C4 C3 -120.1(7)
C21 C20 C25 C24 0.2(14)
Hg C20 C25 C24 -179.2(7)
C23 C24 C25 C20 -0.3(16)
